data_7154090
loop_
_publ_author_name
'Aillard, Boris'
'Robertson, Naomi S.'
'Baldwin, Adam R.'
'Robins, Siobhan'
'Jamieson, Andrew G.'

_publ_section_title
;
 Robust asymmetric synthesis of unnatural alkenyl amino acids for
 conformationally constrained \a-helix peptides.
;
_journal_issue 43
_journal_name_full 'Organic &amp; biomolecular chemistry'
_journal_page_first 8775
_journal_page_last 8782
_journal_paper_doi 10.1039/c4ob01832j
_journal_volume 12
_journal_year 2014
_chemical_absolute_configuration ,syn
_chemical_formula_moiety 'C35 H38 F N3 Ni O3'
_chemical_formula_sum 'C35 H38 F N3 Ni O3'
_chemical_formula_weight 626.39
_chemical_name_systematic
; 
 ? 
;
_space_group_IT_number 19
_symmetry_cell_setting orthorhombic
_symmetry_space_group_name_Hall 'P 2ac 2ab'
_symmetry_space_group_name_H-M 'P 21 21 21'
_atom_sites_solution_hydrogens geom
_atom_sites_solution_primary direct
_atom_sites_solution_secondary difmap
_audit_creation_method SHELXL-97
_cell_angle_alpha 90.00
_cell_angle_beta 90.00
_cell_angle_gamma 90.00
_cell_formula_units_Z 4
_cell_length_a 9.165(10)
_cell_length_b 13.957(14)
_cell_length_c 23.73(3)
_cell_measurement_reflns_used 632
_cell_measurement_temperature 150(2)
_cell_measurement_theta_max 28.156
_cell_measurement_theta_min 2.794
_cell_volume 3035(6)
_computing_cell_refinement 'Bruker SMART'
_computing_data_collection 'Bruker SMART'
_computing_data_reduction 'Bruker SHELXTL'
_computing_molecular_graphics 'Bruker SHELXTL'
_computing_publication_material 'Bruker SHELXTL'
_computing_structure_refinement 'SHELXL-97 (Sheldrick, 1997)'
_computing_structure_solution 'SHELXS-97 (Sheldrick, 1990)'
_diffrn_ambient_temperature 150(2)
_diffrn_measured_fraction_theta_full 1.000
_diffrn_measured_fraction_theta_max 1.000
_diffrn_measurement_device_type 'Bruker Apex 2000 CCD area detector'
_diffrn_measurement_method 'phi and omega scans'
_diffrn_radiation_monochromator graphite
_diffrn_radiation_source 'fine-focus sealed tube'
_diffrn_radiation_type MoK\a
_diffrn_radiation_wavelength 0.71073
_diffrn_reflns_av_R_equivalents 0.3457
_diffrn_reflns_av_sigmaI/netI 0.2624
_diffrn_reflns_limit_h_max 11
_diffrn_reflns_limit_h_min -11
_diffrn_reflns_limit_k_max 17
_diffrn_reflns_limit_k_min -17
_diffrn_reflns_limit_l_max 29
_diffrn_reflns_limit_l_min -29
_diffrn_reflns_number 23841
_diffrn_reflns_theta_full 26.00
_diffrn_reflns_theta_max 26.00
_diffrn_reflns_theta_min 1.69
_exptl_absorpt_coefficient_mu 0.686
_exptl_absorpt_correction_T_max 0.894
_exptl_absorpt_correction_T_min 0.320
_exptl_absorpt_correction_type empirical
_exptl_absorpt_process_details
;
absorption correction based on 3226 reflections(SADABS);Rint 0.1773 before
correction and 0.1327 after.
;
_exptl_crystal_colour red
_exptl_crystal_density_diffrn 1.371
_exptl_crystal_density_method 'not measured'
_exptl_crystal_description plate
_exptl_crystal_F_000 1320
_exptl_crystal_size_max 0.30
_exptl_crystal_size_mid 0.29
_exptl_crystal_size_min 0.06
_refine_diff_density_max 0.681
_refine_diff_density_min -0.701
_refine_diff_density_rms 0.103
_refine_ls_abs_structure_details 'Flack H D (1983), Acta Cryst. A39, 876-881'
_refine_ls_abs_structure_Flack -0.01(3)
_refine_ls_extinction_method none
_refine_ls_goodness_of_fit_ref 0.871
_refine_ls_hydrogen_treatment constr
_refine_ls_matrix_type full
_refine_ls_number_parameters 406
_refine_ls_number_reflns 5966
_refine_ls_number_restraints 447
_refine_ls_restrained_S_all 0.847
_refine_ls_R_factor_all 0.1468
_refine_ls_R_factor_gt 0.0841
_refine_ls_shift/su_max 0.001
_refine_ls_shift/su_mean 0.000
_refine_ls_structure_factor_coef Fsqd
_refine_ls_weighting_details 'calc w=1/[\s^2^(Fo^2^)+(0.0229P)^2^+0.0000P] where P=(Fo^2^+2Fc^2^)/3'
_refine_ls_weighting_scheme calc
_refine_ls_wR_factor_gt 0.1441
_refine_ls_wR_factor_ref 0.1662
_reflns_number_gt 3231
_reflns_number_total 5966
_reflns_threshold_expression >2sigma(I)
_cod_data_source_file c4ob01832j2.cif
_cod_data_source_block 14086
_cod_depositor_comments
;
The following automatic conversions were performed:

'_symmetry_cell_setting' value 'Orthorhombic' changed to
'orthorhombic' according to
/usr/data/users/saulius/crontab/automatic-downloads/rss-feeds/RSC/lib/dictionaries/cif_core.dic
dictionary named 'cif_core.dic' version 2.4.2 from 2011-04-26.

Automatic conversion script
Id: cif_fix_values 2827 2014-09-09 07:05:25Z andrius 

 Adding full bibliography for 7154086--7154091.cif.
;
_cod_original_cell_volume 3035(5)
_cod_original_sg_symbol_H-M P2(1)2(1)2(1)
_cod_database_code 7154090

loop_
_symmetry_equiv_pos_as_xyz
'x, y, z'
'-x+1/2, -y, z+1/2'
'-x, y+1/2, -z+1/2'
'x+1/2, -y+1/2, -z'

loop_
_atom_site_label
_atom_site_type_symbol
_atom_site_fract_x
_atom_site_fract_y
_atom_site_fract_z
_atom_site_U_iso_or_equiv
_atom_site_adp_type
_atom_site_occupancy
_atom_site_symmetry_multiplicity
_atom_site_calc_flag
_atom_site_refinement_flags
_atom_site_disorder_assembly
_atom_site_disorder_group
Ni1 Ni 0.81828(8) 0.32768(7) 0.83916(4) 0.0267(2) Uani 1 1 d U . .
F1 F 0.5808(4) 0.2738(3) 0.75939(18) 0.0468(12) Uani 1 1 d U . .
O1 O 0.8706(5) 0.4298(4) 0.7918(2) 0.0364(13) Uani 1 1 d U . .
O2 O 0.8306(5) 0.5845(4) 0.7764(2) 0.0331(12) Uani 1 1 d U . .
O3 O 0.8776(5) 0.0736(4) 0.9054(2) 0.0471(16) Uani 1 1 d U . .
N1 N 0.6903(6) 0.4130(4) 0.8745(2) 0.0253(12) Uani 1 1 d U . .
N2 N 0.7695(5) 0.2203(4) 0.8822(2) 0.0259(13) Uani 1 1 d U . .
N3 N 0.9491(6) 0.2448(4) 0.7973(3) 0.0332(10) Uani 1 1 d U . .
C1 C 0.8127(7) 0.5110(6) 0.8040(3) 0.0293(15) Uani 1 1 d U . .
C2 C 0.7236(6) 0.5138(5) 0.8581(2) 0.0198(14) Uani 1 1 d U . .
H2 H 0.6307 0.5497 0.8517 0.024 Uiso 1 1 calc R . .
C3 C 0.5799(7) 0.3909(6) 0.9064(3) 0.0282(16) Uani 1 1 d U . .
C4 C 0.4728(7) 0.4684(5) 0.9227(3) 0.0267(16) Uani 1 1 d U . .
C5 C 0.4639(7) 0.5018(5) 0.9781(3) 0.0289(17) Uani 1 1 d U . .
H5 H 0.5316 0.4809 1.0058 0.035 Uiso 1 1 calc R . .
C6 C 0.3526(7) 0.5667(5) 0.9919(3) 0.0326(18) Uani 1 1 d U . .
H6 H 0.3457 0.5906 1.0293 0.039 Uiso 1 1 calc R . .
C7 C 0.2552(7) 0.5959(6) 0.9526(3) 0.0356(19) Uani 1 1 d U . .
H7 H 0.1793 0.6386 0.9633 0.043 Uiso 1 1 calc R . .
C8 C 0.2632(7) 0.5649(6) 0.8970(3) 0.0357(19) Uani 1 1 d U . .
H8 H 0.1956 0.5868 0.8695 0.043 Uiso 1 1 calc R . .
C9 C 0.3739(6) 0.5006(5) 0.8829(3) 0.0299(17) Uani 1 1 d U . .
H9 H 0.3815 0.4785 0.8452 0.036 Uiso 1 1 calc R . .
C10 C 0.5525(7) 0.2926(5) 0.9263(3) 0.0242(15) Uani 1 1 d U . .
C11 C 0.4254(7) 0.2776(6) 0.9593(3) 0.0275(16) Uani 1 1 d U . .
H11 H 0.3622 0.3303 0.9660 0.033 Uiso 1 1 calc R . .
C12 C 0.3899(7) 0.1903(5) 0.9820(3) 0.0312(17) Uani 1 1 d U . .
H12 H 0.3048 0.1828 1.0045 0.037 Uiso 1 1 calc R . .
C13 C 0.4798(8) 0.1148(6) 0.9716(3) 0.040(2) Uani 1 1 d U . .
H13 H 0.4577 0.0541 0.9876 0.048 Uiso 1 1 calc R . .
C14 C 0.6013(8) 0.1243(6) 0.9387(3) 0.0383(19) Uani 1 1 d U . .
H14 H 0.6587 0.0692 0.9309 0.046 Uiso 1 1 calc R . .
C15 C 0.6441(7) 0.2130(5) 0.9159(3) 0.0256(16) Uani 1 1 d U . .
C16 C 0.8720(7) 0.1487(6) 0.8784(3) 0.0318(17) Uani 1 1 d U . .
C17 C 0.9944(6) 0.1680(5) 0.8383(3) 0.0275(14) Uani 1 1 d U . .
H17 H 1.0190 0.1080 0.8173 0.033 Uiso 1 1 calc R . .
C18 C 1.1317(7) 0.2060(6) 0.8687(3) 0.046(2) Uani 1 1 d U . .
H18A H 1.2130 0.1595 0.8658 0.056 Uiso 1 1 calc R . .
H18B H 1.1111 0.2183 0.9090 0.056 Uiso 1 1 calc R . .
C19 C 1.1694(7) 0.3003(5) 0.8376(3) 0.0358(11) Uani 1 1 d U . .
H19A H 1.1331 0.3566 0.8587 0.043 Uiso 1 1 calc R . .
H19B H 1.2761 0.3067 0.8322 0.043 Uiso 1 1 calc R . .
C20 C 1.0923(7) 0.2906(6) 0.7816(3) 0.0343(10) Uani 1 1 d U . .
H20A H 1.0769 0.3540 0.7639 0.041 Uiso 1 1 calc R . .
H20B H 1.1483 0.2493 0.7555 0.041 Uiso 1 1 calc R . .
C21 C 0.8757(7) 0.2098(5) 0.7460(3) 0.0331(17) Uani 1 1 d U . .
H21A H 0.9477 0.1746 0.7228 0.040 Uiso 1 1 calc R . .
H21B H 0.8424 0.2658 0.7238 0.040 Uiso 1 1 calc R . .
C22 C 0.7458(7) 0.1448(5) 0.7567(3) 0.0260(16) Uani 1 1 d U . .
C23 C 0.6049(7) 0.1767(6) 0.7628(3) 0.0315(16) Uani 1 1 d U . .
C24 C 0.4852(8) 0.1197(6) 0.7713(3) 0.0385(19) Uani 1 1 d U . .
H24 H 0.3900 0.1461 0.7740 0.046 Uiso 1 1 calc R . .
C25 C 0.5088(8) 0.0205(6) 0.7757(3) 0.0380(19) Uani 1 1 d U . .
H25 H 0.4290 -0.0216 0.7821 0.046 Uiso 1 1 calc R . .
C26 C 0.6462(7) -0.0151(6) 0.7707(3) 0.0371(18) Uani 1 1 d U . .
H26 H 0.6616 -0.0820 0.7748 0.044 Uiso 1 1 calc R . .
C27 C 0.7651(7) 0.0444(5) 0.7599(3) 0.0284(16) Uani 1 1 d U . .
H27 H 0.8593 0.0175 0.7547 0.034 Uiso 1 1 calc R . .
C28 C 0.8103(8) 0.5606(5) 0.9070(3) 0.0311(17) Uani 1 1 d U . .
H28A H 0.8993 0.5222 0.9140 0.037 Uiso 1 1 calc R . .
H28B H 0.7500 0.5583 0.9416 0.037 Uiso 1 1 calc R . .
C29 C 0.8564(7) 0.6671(6) 0.8960(3) 0.0363(17) Uani 1 1 d U . .
H29A H 0.9030 0.6920 0.9307 0.044 Uiso 1 1 calc R . .
H29B H 0.9314 0.6673 0.8660 0.044 Uiso 1 1 calc R . .
C30 C 0.7378(8) 0.7354(6) 0.8792(4) 0.049(2) Uani 1 1 d U B .
H30A H 0.7828 0.7988 0.8724 0.059 Uiso 1 1 calc R . .
H30B H 0.6965 0.7132 0.8429 0.059 Uiso 1 1 calc R . .
C31 C 0.6186(8) 0.7482(6) 0.9183(4) 0.063(3) Uani 1 1 d DU . .
H31A H 0.6547 0.7742 0.9545 0.076 Uiso 1 1 calc R A 1
H31B H 0.5692 0.6863 0.9256 0.076 Uiso 1 1 calc R A 1
C32A C 0.5124(17) 0.8198(13) 0.8898(5) 0.043(4) Uani 0.50 1 d PDU B 1
H32A H 0.5666 0.8780 0.8785 0.051 Uiso 0.50 1 calc PR B 1
H32B H 0.4709 0.7903 0.8554 0.051 Uiso 0.50 1 calc PR B 1
C32B C 0.5080(17) 0.8295(12) 0.9210(10) 0.071(5) Uani 0.50 1 d PDU B 2
H32C H 0.4645 0.8294 0.9592 0.085 Uiso 0.50 1 calc PR B 2
H32D H 0.5618 0.8905 0.9168 0.085 Uiso 0.50 1 calc PR B 2
C33A C 0.3884(12) 0.8476(9) 0.9299(5) 0.056(3) Uani 0.65 1 d PDU B 1
H33A H 0.3418 0.7890 0.9452 0.067 Uiso 0.65 1 calc PR B 1
H33B H 0.4280 0.8849 0.9619 0.067 Uiso 0.65 1 calc PR B 1
C33B C 0.3844(18) 0.8297(14) 0.8789(8) 0.046(5) Uani 0.35 1 d PDU B 2
H33C H 0.3364 0.7661 0.8778 0.055 Uiso 0.35 1 calc PR B 2
H33D H 0.4215 0.8447 0.8407 0.055 Uiso 0.35 1 calc PR B 2
C34 C 0.2755(10) 0.9073(8) 0.8984(5) 0.082(3) Uani 1 1 d DU . .
H34 H 0.3114 0.9656 0.8832 0.098 Uiso 1 1 calc R B 1
C35 C 0.1419(9) 0.8916(8) 0.8894(5) 0.077(3) Uani 1 1 d U B .
H35A H 0.0976 0.8348 0.9033 0.092 Uiso 1 1 calc R . .
H35B H 0.0856 0.9367 0.8687 0.092 Uiso 1 1 calc R . .

loop_
_atom_site_aniso_label
_atom_site_aniso_U_11
_atom_site_aniso_U_22
_atom_site_aniso_U_33
_atom_site_aniso_U_23
_atom_site_aniso_U_13
_atom_site_aniso_U_12
Ni1 0.0243(4) 0.0206(5) 0.0351(5) 0.0003(5) 0.0067(5) 0.0008(4)
F1 0.042(2) 0.044(3) 0.055(3) -0.001(2) -0.005(2) 0.016(2)
O1 0.041(3) 0.026(3) 0.043(3) 0.009(2) 0.019(2) 0.001(2)
O2 0.033(3) 0.025(3) 0.042(3) 0.009(2) 0.009(3) 0.001(3)
O3 0.056(3) 0.039(4) 0.046(3) 0.021(3) 0.008(3) 0.017(3)
N1 0.018(2) 0.019(3) 0.039(3) -0.004(2) 0.008(3) -0.003(2)
N2 0.025(3) 0.030(3) 0.024(3) 0.004(3) -0.002(2) 0.003(2)
N3 0.021(2) 0.023(3) 0.055(3) -0.006(2) 0.0064(19) -0.0016(18)
C1 0.020(3) 0.029(4) 0.038(4) 0.000(3) -0.003(3) 0.003(4)
C2 0.016(3) 0.016(4) 0.028(3) 0.007(3) -0.001(2) -0.002(3)
C3 0.024(3) 0.029(4) 0.032(4) 0.001(3) 0.003(3) -0.002(3)
C4 0.019(3) 0.022(4) 0.039(4) 0.008(3) 0.006(3) -0.002(3)
C5 0.028(4) 0.031(5) 0.028(3) 0.011(3) 0.004(3) 0.000(3)
C6 0.030(4) 0.029(5) 0.039(4) 0.001(3) 0.009(3) 0.001(3)
C7 0.028(4) 0.022(5) 0.056(5) 0.006(4) 0.014(4) 0.001(3)
C8 0.029(4) 0.038(5) 0.039(4) 0.008(4) 0.001(3) 0.004(3)
C9 0.027(3) 0.034(5) 0.029(4) 0.008(3) 0.003(3) -0.001(3)
C10 0.027(3) 0.025(4) 0.021(4) -0.002(3) 0.000(3) -0.004(3)
C11 0.027(3) 0.026(4) 0.030(4) -0.004(3) 0.009(3) -0.001(3)
C12 0.032(4) 0.026(5) 0.036(4) 0.002(3) 0.005(3) -0.002(3)
C13 0.044(4) 0.025(5) 0.052(5) 0.006(4) 0.012(4) -0.002(4)
C14 0.042(4) 0.019(4) 0.054(5) -0.001(4) 0.014(4) 0.005(3)
C15 0.020(3) 0.025(4) 0.031(4) -0.009(3) 0.003(3) -0.006(3)
C16 0.031(3) 0.036(5) 0.029(4) -0.005(3) -0.003(3) 0.009(3)
C17 0.028(3) 0.019(4) 0.035(3) -0.003(3) 0.001(3) 0.003(3)
C18 0.027(4) 0.050(6) 0.062(5) -0.006(4) -0.004(4) -0.002(3)
C19 0.024(2) 0.026(3) 0.058(3) -0.007(2) 0.006(2) -0.0022(18)
C20 0.0224(19) 0.024(3) 0.056(3) -0.007(2) 0.0064(19) -0.0014(17)
C21 0.031(3) 0.037(5) 0.031(4) -0.006(3) 0.003(3) 0.005(3)
C22 0.030(3) 0.028(4) 0.021(4) -0.004(3) -0.004(3) 0.004(3)
C23 0.034(3) 0.037(4) 0.024(4) 0.000(4) 0.000(3) 0.019(4)
C24 0.025(3) 0.050(5) 0.041(4) -0.012(4) -0.004(4) 0.007(3)
C25 0.035(4) 0.050(5) 0.030(4) -0.002(4) -0.002(4) -0.018(4)
C26 0.050(4) 0.025(5) 0.037(4) 0.001(4) -0.006(4) 0.002(3)
C27 0.032(4) 0.033(4) 0.020(4) -0.006(3) -0.004(3) 0.004(3)
C28 0.025(3) 0.025(4) 0.043(4) -0.006(3) -0.005(4) -0.001(3)
C29 0.044(4) 0.033(5) 0.032(4) 0.001(4) -0.003(3) -0.005(4)
C30 0.050(4) 0.019(5) 0.078(6) -0.010(4) -0.009(4) -0.010(4)
C31 0.041(4) 0.044(6) 0.104(7) -0.032(5) -0.008(5) 0.004(4)
C32A 0.068(9) 0.029(10) 0.031(8) -0.008(8) 0.012(8) -0.005(7)
C32B 0.038(8) 0.045(10) 0.131(14) -0.047(12) -0.024(9) -0.005(7)
C33A 0.052(6) 0.026(8) 0.088(9) -0.011(7) 0.005(6) 0.010(6)
C33B 0.062(9) 0.030(11) 0.045(11) 0.012(10) -0.007(8) -0.009(8)
C34 0.066(6) 0.052(8) 0.127(9) 0.020(7) -0.011(6) 0.013(5)
C35 0.061(5) 0.069(9) 0.099(8) -0.004(6) 0.002(6) 0.003(5)

loop_
_atom_type_symbol
_atom_type_description
_atom_type_scat_dispersion_real
_atom_type_scat_dispersion_imag
_atom_type_scat_source
C C 0.0033 0.0016 'International Tables Vol C Tables 4.2.6.8 and 6.1.1.4'
H H 0.0000 0.0000 'International Tables Vol C Tables 4.2.6.8 and 6.1.1.4'
N N 0.0061 0.0033 'International Tables Vol C Tables 4.2.6.8 and 6.1.1.4'
O O 0.0106 0.0060 'International Tables Vol C Tables 4.2.6.8 and 6.1.1.4'
F F 0.0171 0.0103 'International Tables Vol C Tables 4.2.6.8 and 6.1.1.4'
Ni Ni 0.3393 1.1124 'International Tables Vol C Tables 4.2.6.8 and 6.1.1.4'

loop_
_geom_angle_atom_site_label_1
_geom_angle_atom_site_label_2
_geom_angle_atom_site_label_3
_geom_angle
N2 Ni1 N1 96.6(3)
N2 Ni1 O1 176.0(2)
N1 Ni1 O1 86.9(2)
N2 Ni1 N3 87.1(3)
N1 Ni1 N3 175.7(3)
O1 Ni1 N3 89.3(2)
C1 O1 Ni1 115.5(5)
C3 N1 C2 122.3(6)
C3 N1 Ni1 126.8(5)
C2 N1 Ni1 110.8(4)
C16 N2 C15 122.9(6)
C16 N2 Ni1 112.6(5)
C15 N2 Ni1 124.4(5)
C21 N3 C17 115.0(6)
C21 N3 C20 109.5(5)
C17 N3 C20 102.8(5)
C21 N3 Ni1 109.8(4)
C17 N3 Ni1 105.3(4)
C20 N3 Ni1 114.3(5)
O2 C1 O1 124.2(7)
O2 C1 C2 120.0(7)
O1 C1 C2 115.7(6)
N1 C2 C1 107.8(5)
N1 C2 C28 107.9(5)
C1 C2 C28 111.5(5)
N1 C2 H2 109.8
C1 C2 H2 109.8
C28 C2 H2 109.8
N1 C3 C10 122.6(7)
N1 C3 C4 119.0(6)
C10 C3 C4 118.3(6)
C9 C4 C5 119.7(7)
C9 C4 C3 118.9(7)
C5 C4 C3 121.2(6)
C4 C5 C6 118.5(7)
C4 C5 H5 120.7
C6 C5 H5 120.7
C7 C6 C5 120.9(7)
C7 C6 H6 119.6
C5 C6 H6 119.6
C6 C7 C8 121.7(7)
C6 C7 H7 119.2
C8 C7 H7 119.2
C7 C8 C9 117.8(7)
C7 C8 H8 121.1
C9 C8 H8 121.1
C4 C9 C8 121.4(7)
C4 C9 H9 119.3
C8 C9 H9 119.3
C15 C10 C11 117.9(7)
C15 C10 C3 125.1(6)
C11 C10 C3 117.0(6)
C12 C11 C10 122.9(7)
C12 C11 H11 118.6
C10 C11 H11 118.6
C13 C12 C11 118.2(7)
C13 C12 H12 120.9
C11 C12 H12 120.9
C12 C13 C14 121.4(8)
C12 C13 H13 119.3
C14 C13 H13 119.3
C13 C14 C15 122.2(7)
C13 C14 H14 118.9
C15 C14 H14 118.9
N2 C15 C14 120.7(6)
N2 C15 C10 121.9(7)
C14 C15 C10 117.3(6)
O3 C16 N2 127.9(7)
O3 C16 C17 117.0(6)
N2 C16 C17 115.0(7)
C16 C17 N3 109.5(5)
C16 C17 C18 112.0(6)
N3 C17 C18 106.4(6)
C16 C17 H17 109.7
N3 C17 H17 109.7
C18 C17 H17 109.7
C17 C18 C19 104.5(6)
C17 C18 H18A 110.9
C19 C18 H18A 110.9
C17 C18 H18B 110.9
C19 C18 H18B 110.9
H18A C18 H18B 108.9
C20 C19 C18 103.8(6)
C20 C19 H19A 111.0
C18 C19 H19A 111.0
C20 C19 H19B 111.0
C18 C19 H19B 111.0
H19A C19 H19B 109.0
N3 C20 C19 103.2(6)
N3 C20 H20A 111.1
C19 C20 H20A 111.1
N3 C20 H20B 111.1
C19 C20 H20B 111.1
H20A C20 H20B 109.1
N3 C21 C22 114.7(6)
N3 C21 H21A 108.6
C22 C21 H21A 108.6
N3 C21 H21B 108.6
C22 C21 H21B 108.6
H21A C21 H21B 107.6
C23 C22 C27 115.7(7)
C23 C22 C21 124.1(7)
C27 C22 C21 120.2(6)
C24 C23 C22 125.4(8)
C24 C23 F1 116.9(6)
C22 C23 F1 117.6(7)
C23 C24 C25 117.4(7)
C23 C24 H24 121.3
C25 C24 H24 121.3
C26 C25 C24 119.7(7)
C26 C25 H25 120.1
C24 C25 H25 120.1
C25 C26 C27 121.5(8)
C25 C26 H26 119.2
C27 C26 H26 119.2
C26 C27 C22 120.1(7)
C26 C27 H27 119.9
C22 C27 H27 119.9
C2 C28 C29 114.4(6)
C2 C28 H28A 108.7
C29 C28 H28A 108.7
C2 C28 H28B 108.7
C29 C28 H28B 108.7
H28A C28 H28B 107.6
C30 C29 C28 116.8(6)
C30 C29 H29A 108.1
C28 C29 H29A 108.1
C30 C29 H29B 108.1
C28 C29 H29B 108.1
H29A C29 H29B 107.3
C31 C30 C29 117.2(7)
C31 C30 H30A 108.0
C29 C30 H30A 108.0
C31 C30 H30B 108.0
C29 C30 H30B 108.0
H30A C30 H30B 107.3
C30 C31 C32B 128.5(13)
C30 C31 C32A 105.9(8)
C30 C31 H31A 110.5
C32B C31 H31A 84.9
C32A C31 H31A 110.5
C30 C31 H31B 110.5
C32B C31 H31B 109.7
C32A C31 H31B 110.5
H31A C31 H31B 108.7
C33A C32A C31 111.0(8)
C33A C32A H32A 109.4
C31 C32A H32A 109.4
C33A C32A H32B 109.4
C31 C32A H32B 109.4
H32A C32A H32B 108.0
C33B C32B C31 118.2(12)
C33B C32B H32C 107.8
C31 C32B H32C 107.8
C33B C32B H32D 107.8
C31 C32B H32D 107.8
H32C C32B H32D 107.1
C34 C33A C32A 109.7(9)
C34 C33A H33A 109.7
C32A C33A H33A 109.7
C34 C33A H33B 109.7
C32A C33A H33B 109.7
H33A C33A H33B 108.2
C32B C33B C34 106.7(10)
C32B C33B H33C 110.4
C34 C33B H33C 110.4
C32B C33B H33D 110.4
C34 C33B H33D 110.4
H33C C33B H33D 108.6
C35 C34 C33A 130.4(11)
C35 C34 C33B 117.1(12)
C33A C34 C33B 47.6(8)
C35 C34 H34 114.8
C33A C34 H34 114.8
C33B C34 H34 105.2
C34 C35 H35A 120.0
C34 C35 H35B 120.0
H35A C35 H35B 120.0

loop_
_geom_bond_atom_site_label_1
_geom_bond_atom_site_label_2
_geom_bond_distance
Ni1 N2 1.868(6)
Ni1 N1 1.870(5)
Ni1 O1 1.876(5)
Ni1 N3 1.940(6)
F1 C23 1.376(9)
O1 C1 1.284(8)
O2 C1 1.230(8)
O3 C16 1.229(9)
N1 C3 1.301(8)
N1 C2 1.491(8)
N2 C16 1.374(9)
N2 C15 1.404(7)
N3 C21 1.474(9)
N3 C17 1.505(9)
N3 C20 1.506(8)
C1 C2 1.523(9)
C2 C28 1.551(9)
C2 H2 1.0000
C3 C10 1.473(10)
C3 C4 1.511(9)
C4 C9 1.385(9)
C4 C5 1.397(10)
C5 C6 1.403(9)
C5 H5 0.9500
C6 C7 1.354(9)
C6 H6 0.9500
C7 C8 1.391(10)
C7 H7 0.9500
C8 C9 1.395(9)
C8 H8 0.9500
C9 H9 0.9500
C10 C15 1.414(9)
C10 C11 1.420(9)
C11 C12 1.371(9)
C11 H11 0.9500
C12 C13 1.362(9)
C12 H12 0.9500
C13 C14 1.366(9)
C13 H13 0.9500
C14 C15 1.407(10)
C14 H14 0.9500
C16 C17 1.496(9)
C17 C18 1.545(9)
C17 H17 1.0000
C18 C19 1.549(10)
C18 H18A 0.9900
C18 H18B 0.9900
C19 C20 1.510(10)
C19 H19A 0.9900
C19 H19B 0.9900
C20 H20A 0.9900
C20 H20B 0.9900
C21 C22 1.519(9)
C21 H21A 0.9900
C21 H21B 0.9900
C22 C23 1.373(9)
C22 C27 1.414(10)
C23 C24 1.370(10)
C24 C25 1.405(11)
C24 H24 0.9500
C25 C26 1.358(10)
C25 H25 0.9500
C26 C27 1.394(9)
C26 H26 0.9500
C27 H27 0.9500
C28 C29 1.567(10)
C28 H28A 0.9900
C28 H28B 0.9900
C29 C30 1.500(10)
C29 H29A 0.9900
C29 H29B 0.9900
C30 C31 1.444(11)
C30 H30A 0.9900
C30 H30B 0.9900
C31 C32B 1.523(9)
C31 C32A 1.550(9)
C31 H31A 0.9900
C31 H31B 0.9900
C32A C33A 1.532(9)
C32A H32A 0.9900
C32A H32B 0.9900
C32B C33B 1.511(10)
C32B H32C 0.9900
C32B H32D 0.9900
C33A C34 1.525(9)
C33A H33A 0.9900
C33A H33B 0.9900
C33B C34 1.544(10)
C33B H33C 0.9900
C33B H33D 0.9900
C34 C35 1.262(10)
C34 H34 0.9500
C35 H35A 0.9500
C35 H35B 0.9500

loop_
_geom_torsion_atom_site_label_1
_geom_torsion_atom_site_label_2
_geom_torsion_atom_site_label_3
_geom_torsion_atom_site_label_4
_geom_torsion
N1 Ni1 O1 C1 4.8(5)
N3 Ni1 O1 C1 -177.3(5)
N2 Ni1 N1 C3 -16.4(6)
O1 Ni1 N1 C3 161.7(6)
N2 Ni1 N1 C2 167.8(4)
O1 Ni1 N1 C2 -14.1(4)
N1 Ni1 N2 C16 -162.9(5)
N3 Ni1 N2 C16 19.3(5)
N1 Ni1 N2 C15 15.8(5)
N3 Ni1 N2 C15 -162.0(5)
N2 Ni1 N3 C21 95.7(5)
O1 Ni1 N3 C21 -82.5(5)
N2 Ni1 N3 C17 -28.7(4)
O1 Ni1 N3 C17 153.1(4)
N2 Ni1 N3 C20 -140.8(5)
O1 Ni1 N3 C20 41.0(5)
Ni1 O1 C1 O2 -177.3(6)
Ni1 O1 C1 C2 6.0(7)
C3 N1 C2 C1 -156.7(6)
Ni1 N1 C2 C1 19.4(5)
C3 N1 C2 C28 82.7(7)
Ni1 N1 C2 C28 -101.2(5)
O2 C1 C2 N1 166.5(6)
O1 C1 C2 N1 -16.7(7)
O2 C1 C2 C28 -75.2(8)
O1 C1 C2 C28 101.7(7)
C2 N1 C3 C10 -175.2(6)
Ni1 N1 C3 C10 9.4(9)
C2 N1 C3 C4 6.3(9)
Ni1 N1 C3 C4 -169.1(5)
N1 C3 C4 C9 75.0(8)
C10 C3 C4 C9 -103.5(8)
N1 C3 C4 C5 -110.6(8)
C10 C3 C4 C5 70.9(9)
C9 C4 C5 C6 0.7(10)
C3 C4 C5 C6 -173.7(6)
C4 C5 C6 C7 0.6(11)
C5 C6 C7 C8 -1.7(11)
C6 C7 C8 C9 1.4(11)
C5 C4 C9 C8 -1.0(10)
C3 C4 C9 C8 173.5(6)
C7 C8 C9 C4 0.0(11)
N1 C3 C10 C15 3.3(11)
C4 C3 C10 C15 -178.3(6)
N1 C3 C10 C11 -177.9(6)
C4 C3 C10 C11 0.5(9)
C15 C10 C11 C12 1.2(10)
C3 C10 C11 C12 -177.7(6)
C10 C11 C12 C13 -1.0(11)
C11 C12 C13 C14 -1.1(11)
C12 C13 C14 C15 3.0(12)
C16 N2 C15 C14 -13.2(9)
Ni1 N2 C15 C14 168.2(5)
C16 N2 C15 C10 169.7(6)
Ni1 N2 C15 C10 -8.9(8)
C13 C14 C15 N2 -180.0(6)
C13 C14 C15 C10 -2.7(11)
C11 C10 C15 N2 177.9(6)
C3 C10 C15 N2 -3.4(10)
C11 C10 C15 C14 0.7(9)
C3 C10 C15 C14 179.4(7)
C15 N2 C16 O3 -5.7(11)
Ni1 N2 C16 O3 173.0(7)
C15 N2 C16 C17 177.3(5)
Ni1 N2 C16 C17 -4.0(7)
O3 C16 C17 N3 163.1(6)
N2 C16 C17 N3 -19.6(8)
O3 C16 C17 C18 -79.2(9)
N2 C16 C17 C18 98.1(7)
C21 N3 C17 C16 -88.9(7)
C20 N3 C17 C16 152.1(6)
Ni1 N3 C17 C16 32.1(6)
C21 N3 C17 C18 149.9(5)
C20 N3 C17 C18 31.0(7)
Ni1 N3 C17 C18 -89.1(5)
C16 C17 C18 C19 -126.2(7)
N3 C17 C18 C19 -6.7(7)
C17 C18 C19 C20 -20.1(7)
C21 N3 C20 C19 -166.7(6)
C17 N3 C20 C19 -44.0(7)
Ni1 N3 C20 C19 69.6(6)
C18 C19 C20 N3 39.7(7)
C17 N3 C21 C22 53.1(7)
C20 N3 C21 C22 168.2(6)
Ni1 N3 C21 C22 -65.5(7)
N3 C21 C22 C23 90.1(8)
N3 C21 C22 C27 -91.2(8)
C27 C22 C23 C24 -0.3(11)
C21 C22 C23 C24 178.5(7)
C27 C22 C23 F1 -179.3(5)
C21 C22 C23 F1 -0.6(10)
C22 C23 C24 C25 1.9(11)
F1 C23 C24 C25 -179.1(6)
C23 C24 C25 C26 -0.9(11)
C24 C25 C26 C27 -1.6(11)
C25 C26 C27 C22 3.3(10)
C23 C22 C27 C26 -2.3(10)
C21 C22 C27 C26 178.9(6)
N1 C2 C28 C29 179.1(5)
C1 C2 C28 C29 60.8(8)
C2 C28 C29 C30 53.0(9)
C28 C29 C30 C31 59.8(9)
C29 C30 C31 C32B 161.6(10)
C29 C30 C31 C32A -178.8(10)
C30 C31 C32A C33A -174.1(12)
C32B C31 C32A C33A -28(2)
C30 C31 C32B C33B 77(2)
C32A C31 C32B C33B 34.6(19)
C31 C32A C33A C34 -172.6(12)
C31 C32B C33B C34 169.4(17)
C32A C33A C34 C35 119.4(17)
C32A C33A C34 C33B 27.5(15)
C32B C33B C34 C35 -146.2(17)
C32B C33B C34 C33A -25.0(13)
